data_4075587
loop_
_publ_author_name
'Bartolin, Jeffrey M.'
'Kavara, Ajdin'
'Kampf, Jeff'
'Banaszak Holl, Mark M.'

_publ_section_title
;
 Tin-Mediated CH Activation and Cross-Coupling in a Single Flask
;
_journal_issue 20
_journal_name_full Organometallics
_journal_page_first 4738
_journal_paper_doi 10.1021/om060388s
_journal_volume 25
_journal_year 2006
_chemical_formula_moiety 'C17 H45 I N2 Si4 Sn'
_chemical_formula_sum 'C17 H45 I N2 Si4 Sn'
_chemical_formula_weight 635.50
_chemical_name_systematic
;

 ?

;
_space_group_IT_number 61
_symmetry_cell_setting orthorhombic
_symmetry_space_group_name_Hall '-P 2ac 2ab'
_symmetry_space_group_name_H-M 'P b c a'
_atom_sites_solution_hydrogens geom
_atom_sites_solution_primary direct
_atom_sites_solution_secondary difmap
_audit_creation_method SHELXL-97
_cell_angle_alpha 90.00
_cell_angle_beta 90.00
_cell_angle_gamma 90.00
_cell_formula_units_Z 8
_cell_length_a 13.481(2)
_cell_length_b 17.536(3)
_cell_length_c 23.734(4)
_cell_measurement_reflns_used 8830
_cell_measurement_temperature 123(2)
_cell_measurement_theta_max 23.60
_cell_measurement_theta_min 2.47
_cell_volume 5610.8(16)
_computing_cell_refinement 'Bruker SMART'
_computing_data_collection 'Bruker SMART'
_computing_data_reduction 'Bruker SHELXTL'
_computing_molecular_graphics 'Bruker SHELXTL'
_computing_publication_material 'Bruker SHELXTL'
_computing_structure_refinement 'Bruker SHELXTL'
_computing_structure_solution 'Bruker SHELXTL'
_diffrn_ambient_temperature 123(2)
_diffrn_measured_fraction_theta_full 0.997
_diffrn_measured_fraction_theta_max 0.997
_diffrn_measurement_device_type 'CCD area detector'
_diffrn_measurement_method 'phi and omega scans'
_diffrn_radiation_monochromator graphite
_diffrn_radiation_source 'fine-focus sealed tube'
_diffrn_radiation_type MoK\a
_diffrn_radiation_wavelength 0.71073
_diffrn_reflns_av_R_equivalents 0.0393
_diffrn_reflns_av_sigmaI/netI 0.0131
_diffrn_reflns_limit_h_max 17
_diffrn_reflns_limit_h_min -17
_diffrn_reflns_limit_k_max 23
_diffrn_reflns_limit_k_min -23
_diffrn_reflns_limit_l_max 31
_diffrn_reflns_limit_l_min -31
_diffrn_reflns_number 126023
_diffrn_reflns_theta_full 28.37
_diffrn_reflns_theta_max 28.37
_diffrn_reflns_theta_min 2.09
_exptl_absorpt_coefficient_mu 2.188
_exptl_absorpt_correction_T_max 0.6218
_exptl_absorpt_correction_T_min 0.4327
_exptl_absorpt_correction_type multi-scan
_exptl_absorpt_process_details
;

  Blessing, R. Acta Cryst. (1995) A51 33-38.

  Sheldrick, G.  SADABS (Version 2.10) Bruker/Siemens area

  detector absorption and other corrections, University of

  Gottingen, Germany 2003.

;
_exptl_crystal_colour colorless
_exptl_crystal_density_diffrn 1.505
_exptl_crystal_density_method 'not measured'
_exptl_crystal_description block
_exptl_crystal_F_000 2560
_exptl_crystal_size_max 0.46
_exptl_crystal_size_mid 0.34
_exptl_crystal_size_min 0.24
_refine_diff_density_max 0.765
_refine_diff_density_min -1.027
_refine_diff_density_rms 0.073
_refine_ls_extinction_method none
_refine_ls_goodness_of_fit_ref 1.104
_refine_ls_hydrogen_treatment constr
_refine_ls_matrix_type full
_refine_ls_number_parameters 257
_refine_ls_number_reflns 7002
_refine_ls_number_restraints 0
_refine_ls_restrained_S_all 1.120
_refine_ls_R_factor_all 0.0243
_refine_ls_R_factor_gt 0.0202
_refine_ls_shift/su_max 0.003
_refine_ls_shift/su_mean 0.000
_refine_ls_structure_factor_coef Fsqd
_refine_ls_weighting_details 'calc w=1/[\s^2^(Fo^2^)+(0.0159P)^2^+6.5183P] where P=(Fo^2^+2Fc^2^)/3'
_refine_ls_weighting_scheme calc
_refine_ls_wR_factor_gt 0.0475
_refine_ls_wR_factor_ref 0.0493
_reflns_number_gt 6298
_reflns_number_total 7002
_reflns_threshold_expression >2sigma(I)
_cod_data_source_file om060388ssi20060505_075138.cif
_cod_data_source_block ak221
_cod_depositor_comments
;
The following automatic conversions were performed:

'_symmetry_cell_setting' value 'Orthorhombic' changed to
'orthorhombic' according to
/home/saulius/struct/CIF-dictionaries/cif_core.dic dictionary named
'cif_core.dic' version 2.4.1 from 2010-06-29.

Automatic conversion script
Id: cif_fix_values 1715 2011-07-08 13:25:40Z adriana 
;
_cod_original_cell_volume 5610.8(18)
_cod_original_sg_symbol_H-M Pbca
_cod_database_code 4075587

loop_
_symmetry_equiv_pos_as_xyz
'x, y, z'
'-x+1/2, -y, z+1/2'
'-x, y+1/2, -z+1/2'
'x+1/2, -y+1/2, -z'
'-x, -y, -z'
'x-1/2, y, -z-1/2'
'x, -y-1/2, z-1/2'
'-x-1/2, y-1/2, z'

loop_
_atom_site_label
_atom_site_type_symbol
_atom_site_fract_x
_atom_site_fract_y
_atom_site_fract_z
_atom_site_U_iso_or_equiv
_atom_site_adp_type
_atom_site_occupancy
_atom_site_symmetry_multiplicity
_atom_site_calc_flag
_atom_site_refinement_flags
_atom_site_disorder_assembly
_atom_site_disorder_group
I1 I 0.749406(9) 0.248198(9) 0.840054(6) 0.03159(4) Uani 1 1 d . . .
Sn1 Sn 0.553966(9) 0.208149(7) 0.840088(5) 0.01572(3) Uani 1 1 d . A .
Si1 Si 0.44145(4) 0.36738(3) 0.86604(2) 0.02453(11) Uani 1 1 d . . .
Si2 Si 0.52219(4) 0.28080(3) 0.96760(2) 0.02388(11) Uani 1 1 d . . .
Si3 Si 0.63695(4) 0.03258(3) 0.86572(3) 0.02709(12) Uani 1 1 d . . .
Si4 Si 0.41470(4) 0.06744(3) 0.87589(2) 0.02197(11) Uani 1 1 d . . .
N1 N 0.49397(12) 0.28514(9) 0.89538(7) 0.0207(3) Uani 1 1 d . . .
N2 N 0.53770(11) 0.09718(9) 0.86627(7) 0.0194(3) Uani 1 1 d . . .
C1 C 0.51188(14) 0.21589(10) 0.75208(7) 0.0221(4) Uani 1 1 d . . .
H1 H 0.4550 0.2524 0.7498 0.027 Uiso 0.602(8) 1 calc PR A 1
H1A H 0.4381 0.2208 0.7503 0.027 Uiso 0.398(8) 1 calc PR A 2
C2 C 0.4786(4) 0.14296(19) 0.72548(14) 0.0256(10) Uani 0.602(8) 1 d P A 1
H2C H 0.4054 0.1383 0.7261 0.031 Uiso 0.602(8) 1 calc PR A 1
H2D H 0.5081 0.0982 0.7446 0.031 Uiso 0.602(8) 1 calc PR A 1
C2A C 0.5415(6) 0.1406(2) 0.7213(2) 0.0290(18) Uani 0.398(8) 1 d P A 2
H2A H 0.6130 0.1300 0.7267 0.035 Uiso 0.398(8) 1 calc PR A 2
H2B H 0.5031 0.0971 0.7365 0.035 Uiso 0.398(8) 1 calc PR A 2
C3 C 0.5197(2) 0.15131(15) 0.66179(9) 0.0385(6) Uani 1 1 d . . .
H3C H 0.5751 0.1153 0.6553 0.046 Uiso 0.602(8) 1 calc PR A 1
H3D H 0.4663 0.1401 0.6344 0.046 Uiso 0.602(8) 1 calc PR A 1
H3A H 0.5750 0.1152 0.6551 0.046 Uiso 0.398(8) 1 d PR A 2
H3B H 0.4660 0.1402 0.6345 0.046 Uiso 0.398(8) 1 d PR A 2
C4 C 0.55528(19) 0.23287(17) 0.65500(9) 0.0397(6) Uani 1 1 d . A .
H4C H 0.5001 0.2678 0.6455 0.048 Uiso 0.602(8) 1 calc PR A 1
H4D H 0.6079 0.2371 0.6261 0.048 Uiso 0.602(8) 1 calc PR A 1
H4A H 0.5111 0.2603 0.6286 0.048 Uiso 0.398(8) 1 calc PR A 2
H4B H 0.6231 0.2330 0.6390 0.048 Uiso 0.398(8) 1 calc PR A 2
C5 C 0.5953(3) 0.2478(3) 0.71392(15) 0.0262(9) Uani 0.602(8) 1 d P A 1
H5C H 0.6055 0.3030 0.7205 0.031 Uiso 0.602(8) 1 calc PR A 1
H5D H 0.6586 0.2205 0.7203 0.031 Uiso 0.602(8) 1 calc PR A 1
C5A C 0.5556(7) 0.2760(4) 0.7155(2) 0.0310(17) Uani 0.398(8) 1 d P A 2
H5A H 0.6237 0.2895 0.7275 0.037 Uiso 0.398(8) 1 calc PR A 2
H5B H 0.5140 0.3225 0.7149 0.037 Uiso 0.398(8) 1 calc PR A 2
C6 C 0.3880(3) 0.43361(18) 0.91909(12) 0.0650(10) Uani 1 1 d . . .
H6A H 0.3355 0.4075 0.9401 0.097 Uiso 1 1 calc R . .
H6B H 0.3602 0.4783 0.8999 0.097 Uiso 1 1 calc R . .
H6C H 0.4401 0.4500 0.9452 0.097 Uiso 1 1 calc R . .
C7 C 0.3345(2) 0.34448(15) 0.81881(15) 0.0595(9) Uani 1 1 d . . .
H7A H 0.3555 0.3073 0.7904 0.089 Uiso 1 1 calc R . .
H7B H 0.3118 0.3911 0.8001 0.089 Uiso 1 1 calc R . .
H7C H 0.2802 0.3230 0.8412 0.089 Uiso 1 1 calc R . .
C8 C 0.5363(2) 0.42128(16) 0.82554(15) 0.0600(9) Uani 1 1 d . . .
H8A H 0.5908 0.4357 0.8506 0.090 Uiso 1 1 calc R . .
H8B H 0.5061 0.4673 0.8096 0.090 Uiso 1 1 calc R . .
H8C H 0.5619 0.3892 0.7950 0.090 Uiso 1 1 calc R . .
C9 C 0.40528(19) 0.27688(16) 1.00949(10) 0.0412(6) Uani 1 1 d . . .
H9A H 0.3714 0.3262 1.0073 0.062 Uiso 1 1 calc R . .
H9B H 0.4210 0.2654 1.0489 0.062 Uiso 1 1 calc R . .
H9C H 0.3620 0.2370 0.9943 0.062 Uiso 1 1 calc R . .
C10 C 0.6014(2) 0.36316(15) 0.99009(12) 0.0474(6) Uani 1 1 d . . .
H10A H 0.6609 0.3653 0.9664 0.071 Uiso 1 1 calc R . .
H10B H 0.6208 0.3565 1.0296 0.071 Uiso 1 1 calc R . .
H10C H 0.5638 0.4107 0.9860 0.071 Uiso 1 1 calc R . .
C11 C 0.59600(16) 0.19458(12) 0.98632(8) 0.0285(4) Uani 1 1 d . . .
H11A H 0.5606 0.1488 0.9738 0.043 Uiso 1 1 calc R . .
H11B H 0.6054 0.1926 1.0272 0.043 Uiso 1 1 calc R . .
H11C H 0.6608 0.1970 0.9677 0.043 Uiso 1 1 calc R . .
C12 C 0.5942(2) -0.06638(13) 0.88267(14) 0.0522(7) Uani 1 1 d . . .
H12A H 0.5530 -0.0653 0.9167 0.078 Uiso 1 1 calc R . .
H12B H 0.6519 -0.0992 0.8891 0.078 Uiso 1 1 calc R . .
H12C H 0.5552 -0.0864 0.8511 0.078 Uiso 1 1 calc R . .
C13 C 0.6968(2) 0.0285(2) 0.79448(11) 0.0534(8) Uani 1 1 d . . .
H13A H 0.6478 0.0120 0.7665 0.080 Uiso 1 1 calc R . .
H13B H 0.7519 -0.0079 0.7953 0.080 Uiso 1 1 calc R . .
H13C H 0.7218 0.0791 0.7844 0.080 Uiso 1 1 calc R . .
C14 C 0.73617(16) 0.05428(13) 0.91835(9) 0.0319(5) Uani 1 1 d . . .
H14A H 0.7644 0.1047 0.9105 0.048 Uiso 1 1 calc R . .
H14B H 0.7885 0.0156 0.9158 0.048 Uiso 1 1 calc R . .
H14C H 0.7077 0.0539 0.9563 0.048 Uiso 1 1 calc R . .
C15 C 0.38769(18) 0.04068(14) 0.95046(10) 0.0364(5) Uani 1 1 d . . .
H15A H 0.4317 -0.0010 0.9620 0.055 Uiso 1 1 calc R . .
H15B H 0.3185 0.0240 0.9536 0.055 Uiso 1 1 calc R . .
H15C H 0.3986 0.0849 0.9749 0.055 Uiso 1 1 calc R . .
C16 C 0.32559(15) 0.14578(13) 0.85852(11) 0.0329(5) Uani 1 1 d . . .
H16A H 0.3392 0.1900 0.8825 0.049 Uiso 1 1 calc R . .
H16B H 0.2576 0.1281 0.8651 0.049 Uiso 1 1 calc R . .
H16C H 0.3333 0.1602 0.8189 0.049 Uiso 1 1 calc R . .
C17 C 0.3791(2) -0.01400(14) 0.82898(11) 0.0408(6) Uani 1 1 d . . .
H17A H 0.4182 -0.0119 0.7942 0.061 Uiso 1 1 calc R . .
H17B H 0.3084 -0.0104 0.8198 0.061 Uiso 1 1 calc R . .
H17C H 0.3920 -0.0623 0.8484 0.061 Uiso 1 1 calc R . .

loop_
_atom_site_aniso_label
_atom_site_aniso_U_11
_atom_site_aniso_U_22
_atom_site_aniso_U_33
_atom_site_aniso_U_23
_atom_site_aniso_U_13
_atom_site_aniso_U_12
I1 0.01621(6) 0.04559(9) 0.03296(8) 0.01005(6) -0.00003(5) -0.00585(5)
Sn1 0.01461(6) 0.01886(6) 0.01368(6) -0.00003(4) 0.00057(4) 0.00037(4)
Si1 0.0298(3) 0.0188(2) 0.0249(3) -0.0017(2) 0.0003(2) 0.0041(2)
Si2 0.0291(3) 0.0250(2) 0.0175(2) -0.0037(2) 0.0019(2) 0.0011(2)
Si3 0.0264(3) 0.0257(3) 0.0292(3) -0.0067(2) -0.0028(2) 0.0085(2)
Si4 0.0211(2) 0.0224(2) 0.0225(3) 0.0024(2) -0.0019(2) -0.0045(2)
N1 0.0233(8) 0.0207(7) 0.0182(7) -0.0023(6) 0.0021(6) 0.0024(6)
N2 0.0195(7) 0.0184(7) 0.0203(7) -0.0004(6) -0.0001(6) 0.0011(6)
C1 0.0202(9) 0.0309(9) 0.0153(8) 0.0002(7) -0.0010(7) 0.0042(7)
C2 0.024(2) 0.0318(18) 0.0207(16) 0.0016(13) -0.0054(14) -0.0092(15)
C2A 0.044(5) 0.025(3) 0.017(2) -0.0020(19) -0.004(2) 0.007(2)
C3 0.0416(13) 0.0507(14) 0.0231(10) -0.0142(10) -0.0060(9) 0.0134(11)
C4 0.0339(12) 0.0681(17) 0.0170(10) 0.0019(10) 0.0027(9) -0.0042(11)
C5 0.034(2) 0.020(2) 0.0240(17) 0.0025(15) 0.0003(15) -0.0029(16)
C5A 0.063(4) 0.016(3) 0.014(2) 0.008(2) -0.008(3) -0.009(3)
C6 0.100(3) 0.0514(17) 0.0436(16) -0.0070(13) 0.0051(16) 0.0436(18)
C7 0.0600(18) 0.0336(13) 0.085(2) -0.0062(14) -0.0426(17) 0.0155(13)
C8 0.0589(18) 0.0342(13) 0.087(2) 0.0308(14) 0.0242(17) 0.0074(12)
C9 0.0413(13) 0.0562(15) 0.0261(11) 0.0017(10) 0.0118(10) 0.0127(12)
C10 0.0617(17) 0.0378(13) 0.0425(14) -0.0094(11) -0.0141(13) -0.0090(12)
C11 0.0321(11) 0.0354(11) 0.0179(9) -0.0010(8) -0.0042(8) 0.0041(9)
C12 0.0534(16) 0.0223(11) 0.081(2) -0.0063(12) -0.0148(15) 0.0093(11)
C13 0.0350(13) 0.086(2) 0.0396(14) -0.0278(14) 0.0011(11) 0.0196(14)
C14 0.0286(11) 0.0364(11) 0.0308(11) 0.0007(9) -0.0051(9) 0.0106(9)
C15 0.0343(12) 0.0444(13) 0.0304(11) 0.0093(10) 0.0030(9) -0.0115(10)
C16 0.0184(9) 0.0342(11) 0.0462(13) 0.0077(10) 0.0002(9) -0.0018(8)
C17 0.0442(14) 0.0362(12) 0.0420(13) -0.0047(10) -0.0101(11) -0.0137(10)

loop_
_atom_type_symbol
_atom_type_description
_atom_type_scat_dispersion_real
_atom_type_scat_dispersion_imag
_atom_type_scat_source
C C 0.0033 0.0016 'International Tables Vol C Tables 4.2.6.8 and 6.1.1.4'
H H 0.0000 0.0000 'International Tables Vol C Tables 4.2.6.8 and 6.1.1.4'
N N 0.0061 0.0033 'International Tables Vol C Tables 4.2.6.8 and 6.1.1.4'
Si Si 0.0817 0.0704 'International Tables Vol C Tables 4.2.6.8 and 6.1.1.4'
Sn Sn -0.6537 1.4246 'International Tables Vol C Tables 4.2.6.8 and 6.1.1.4'
I I -0.4742 1.8119 'International Tables Vol C Tables 4.2.6.8 and 6.1.1.4'

loop_
_geom_angle_atom_site_label_1
_geom_angle_atom_site_label_2
_geom_angle_atom_site_label_3
_geom_angle
N1 Sn1 N2 112.84(6)
N1 Sn1 C1 118.19(7)
N2 Sn1 C1 108.82(7)
N1 Sn1 I1 102.23(5)
N2 Sn1 I1 110.32(4)
C1 Sn1 I1 103.67(5)
N1 Si1 C8 110.28(11)
N1 Si1 C6 113.72(11)
C8 Si1 C6 107.43(17)
N1 Si1 C7 111.92(10)
C8 Si1 C7 109.23(17)
C6 Si1 C7 103.97(16)
N1 Si2 C11 112.53(8)
N1 Si2 C9 109.79(10)
C11 Si2 C9 107.11(11)
N1 Si2 C10 111.58(11)
C11 Si2 C10 104.68(12)
C9 Si2 C10 110.98(13)
N2 Si3 C14 114.18(9)
N2 Si3 C12 111.23(11)
C14 Si3 C12 105.41(12)
N2 Si3 C13 111.09(11)
C14 Si3 C13 107.62(12)
C12 Si3 C13 106.89(15)
N2 Si4 C15 112.50(9)
N2 Si4 C16 111.10(9)
C15 Si4 C16 105.56(11)
N2 Si4 C17 113.08(11)
C15 Si4 C17 108.77(12)
C16 Si4 C17 105.32(12)
Si1 N1 Si2 120.73(9)
Si1 N1 Sn1 116.59(8)
Si2 N1 Sn1 120.71(9)
Si4 N2 Si3 122.04(9)
Si4 N2 Sn1 114.97(8)
Si3 N2 Sn1 121.89(9)
C5A C1 C2 118.6(3)
C5A C1 C5 27.7(3)
C2 C1 C5 106.3(2)
C5A C1 C2A 103.0(4)
C2 C1 C2A 32.4(3)
C5 C1 C2A 81.1(3)
C5A C1 Sn1 120.2(2)
C2 C1 Sn1 115.57(16)
C5 C1 Sn1 113.33(18)
C2A C1 Sn1 109.3(2)
C1 C2 C3 102.4(2)
C3 C2A C1 107.1(3)
C2A C3 C4 99.3(3)
C2A C3 C2 31.8(3)
C4 C3 C2 107.04(19)
C3 C4 C5 100.2(2)
C3 C4 C5A 110.3(2)
C5 C4 C5A 26.6(3)
C4 C5 C1 102.6(2)
C1 C5A C4 100.6(3)

loop_
_geom_bond_atom_site_label_1
_geom_bond_atom_site_label_2
_geom_bond_distance
I1 Sn1 2.7268(5)
Sn1 N1 2.0492(15)
Sn1 N2 2.0546(16)
Sn1 C1 2.1686(18)
Si1 N1 1.7511(17)
Si1 C8 1.858(3)
Si1 C6 1.858(3)
Si1 C7 1.870(3)
Si2 N1 1.7574(17)
Si2 C11 1.864(2)
Si2 C9 1.865(2)
Si2 C10 1.873(3)
Si3 N2 1.7533(16)
Si3 C14 1.869(2)
Si3 C12 1.872(3)
Si3 C13 1.875(3)
Si4 N2 1.7532(17)
Si4 C15 1.867(2)
Si4 C16 1.871(2)
Si4 C17 1.873(2)
C1 C5A 1.487(4)
C1 C2 1.495(3)
C1 C5 1.549(3)
C1 C2A 1.561(3)
C2 C3 1.617(4)
C2A C3 1.454(5)
C3 C4 1.517(4)
C4 C5 1.521(4)
C4 C5A 1.624(7)
